data_4061334
loop_
_publ_author_name
'Zhang, Yuetao'
'Mu, Ying'
'Lv, Chunsheng'
'Li, Guanghua'
'Xu, Jiansheng'
'Zhang, Yanrong'
'Zhu, Dongsheng'
'Feng, Shouhua'

_publ_section_title
;
 Constrained Geometry Tetramethylcyclopentadienyl-phenoxytitanium
 Dichlorides: Template Synthesis, Structures and Catalytic
 Properties for Ethylene Polymerization
;
_journal_name_full Organometallics
_journal_paper_doi 10.1021/om0306022
_journal_year 2004
_chemical_formula_moiety 'C23 H32 Cl2 O Ti'
_chemical_formula_sum 'C23 H32 Cl2 O Ti'
_chemical_formula_weight 443.29
_space_group_IT_number 14
_symmetry_cell_setting monoclinic
_symmetry_space_group_name_Hall '-P 2ybc'
_symmetry_space_group_name_H-M 'P 1 21/c 1'
_cell_angle_alpha 90.00
_cell_angle_beta 101.47(3)
_cell_angle_gamma 90.00
_cell_formula_units_Z 4
_cell_length_a 9.3320(19)
_cell_length_b 13.963(3)
_cell_length_c 18.994(4)
_cell_measurement_temperature 293(2)
_cell_volume 2425.5(8)
_diffrn_ambient_temperature 293(2)
_exptl_crystal_density_diffrn 1.214
_cod_depositor_comments
;
The following automatic conversions were performed:
'_symmetry_cell_setting' value 'Monoclinic' changed to 'monoclinic'
according to '/home/saulius/struct/CIF-dictionaries/cif_core.dic'
dictionary named 'cif_core.dic' version 2.4.1 from 2010-06-29.

Automatic conversion script
Id: cif_fix_enum 1527 2010-12-29 10:47:43Z saulius 
;
_cod_original_sg_symbol_H-M 'P 21/c'
_cod_database_code 4061334

loop_
_symmetry_equiv_pos_as_xyz
'x, y, z'
'-x, y+1/2, -z+1/2'
'-x, -y, -z'
'x, -y-1/2, z-1/2'

loop_
_atom_site_label
_atom_site_type_symbol
_atom_site_fract_x
_atom_site_fract_y
_atom_site_fract_z
_atom_site_U_iso_or_equiv
_atom_site_adp_type
_atom_site_occupancy
_atom_site_symmetry_multiplicity
_atom_site_calc_flag
_atom_site_refinement_flags
_atom_site_disorder_assembly
_atom_site_disorder_group
Ti1 Ti 0.40973(9) 0.27681(6) 0.56322(4) 0.0408(3) Uani 1 1 d . . .
Cl1 Cl 0.65723(15) 0.27343(11) 0.59050(8) 0.0700(4) Uani 1 1 d . . .
Cl2 Cl 0.35514(18) 0.30722(10) 0.44336(7) 0.0714(5) Uani 1 1 d . . .
O1 O 0.3454(3) 0.1541(2) 0.57148(15) 0.0422(8) Uani 1 1 d . . .
C1 C 0.2496(5) 0.2885(3) 0.6406(2) 0.0392(11) Uani 1 1 d . . .
C2 C 0.2000(5) 0.3529(3) 0.5831(2) 0.0416(12) Uani 1 1 d . . .
C3 C 0.3055(5) 0.4259(3) 0.5866(3) 0.0441(12) Uani 1 1 d . . .
C4 C 0.4207(5) 0.4078(3) 0.6463(3) 0.0454(12) Uani 1 1 d . . .
C5 C 0.3885(5) 0.3213(3) 0.6791(2) 0.0421(12) Uani 1 1 d . . .
C6 C 0.1909(5) 0.1918(3) 0.6507(2) 0.0405(11) Uani 1 1 d . . .
C7 C 0.2477(5) 0.1207(3) 0.6115(2) 0.0380(11) Uani 1 1 d . . .
C8 C 0.2091(5) 0.0241(3) 0.6146(2) 0.0384(11) Uani 1 1 d . . .
C9 C 0.1098(5) 0.0041(3) 0.6605(2) 0.0453(12) Uani 1 1 d . . .
H9 H 0.0819 -0.0592 0.6647 0.045 Uiso 1 1 calc R . .
C10 C 0.0520(5) 0.0725(4) 0.6994(2) 0.0462(13) Uani 1 1 d . . .
C11 C 0.0916(5) 0.1670(4) 0.6938(2) 0.0503(13) Uani 1 1 d . . .
H11 H 0.0522 0.2143 0.7188 0.050 Uiso 1 1 calc R . .
C12 C 0.2677(5) -0.0538(3) 0.5701(2) 0.0442(12) Uani 1 1 d . . .
C13 C 0.2197(6) -0.0310(4) 0.4892(2) 0.0625(15) Uani 1 1 d . . .
H13A H 0.1153 -0.0358 0.4755 0.063 Uiso 1 1 calc R . .
H13B H 0.2643 -0.0758 0.4618 0.063 Uiso 1 1 calc R . .
H13C H 0.2498 0.0328 0.4801 0.063 Uiso 1 1 calc R . .
C14 C 0.4366(6) -0.0563(4) 0.5892(3) 0.0625(15) Uani 1 1 d . . .
H14A H 0.4718 -0.1072 0.5632 0.062 Uiso 1 1 calc R . .
H14B H 0.4681 -0.0669 0.6398 0.062 Uiso 1 1 calc R . .
H14C H 0.4747 0.0037 0.5764 0.062 Uiso 1 1 calc R . .
C15 C 0.2108(6) -0.1548(3) 0.5838(3) 0.0699(17) Uani 1 1 d . . .
H15A H 0.2544 -0.2013 0.5572 0.070 Uiso 1 1 calc R . .
H15B H 0.1064 -0.1565 0.5684 0.070 Uiso 1 1 calc R . .
H15C H 0.2363 -0.1693 0.6341 0.070 Uiso 1 1 calc R . .
C16 C -0.0541(6) 0.0429(4) 0.7494(3) 0.0607(15) Uani 1 1 d D . .
C17 C 0.035(12) -0.025(8) 0.806(3) 0.14(2) Uani 0.50 1 d PD . .
C17' C 0.027(12) 0.010(8) 0.823(3) 0.14(2) Uani 0.50 1 d P . .
C18 C -0.199(3) 0.006(4) 0.709(3) 0.156(17) Uani 0.50 1 d P . .
C18' C -0.148(3) -0.041(3) 0.711(3) 0.156(17) Uani 0.50 1 d PD . .
C19 C -0.087(3) 0.134(3) 0.790(3) 0.153(12) Uani 0.50 1 d PD . .
C19' C -0.152(3) 0.132(3) 0.771(3) 0.153(12) Uani 0.50 1 d P . .
C20 C 0.0579(6) 0.3428(4) 0.5302(3) 0.0662(16) Uani 1 1 d . . .
H20A H -0.0216 0.3596 0.5531 0.066 Uiso 1 1 calc R . .
H20B H 0.0465 0.2778 0.5137 0.066 Uiso 1 1 calc R . .
H20C H 0.0580 0.3847 0.4901 0.066 Uiso 1 1 calc R . .
C21 C 0.2951(6) 0.5126(3) 0.5389(3) 0.0662(16) Uani 1 1 d . . .
H21A H 0.2530 0.5648 0.5607 0.066 Uiso 1 1 calc R . .
H21B H 0.2345 0.4982 0.4931 0.066 Uiso 1 1 calc R . .
H21C H 0.3910 0.5302 0.5323 0.066 Uiso 1 1 calc R . .
C22 C 0.5491(6) 0.4716(4) 0.6721(3) 0.0656(16) Uani 1 1 d . . .
H22A H 0.6282 0.4344 0.6987 0.066 Uiso 1 1 calc R . .
H22B H 0.5223 0.5205 0.7025 0.066 Uiso 1 1 calc R . .
H22C H 0.5793 0.5006 0.6316 0.066 Uiso 1 1 calc R . .
C23 C 0.4779(6) 0.2697(4) 0.7424(2) 0.0623(15) Uani 1 1 d . . .
H23A H 0.4632 0.2019 0.7363 0.062 Uiso 1 1 calc R . .
H23B H 0.4480 0.2898 0.7856 0.062 Uiso 1 1 calc R . .
H23C H 0.5795 0.2843 0.7457 0.062 Uiso 1 1 calc R . .

loop_
_atom_site_aniso_label
_atom_site_aniso_U_11
_atom_site_aniso_U_22
_atom_site_aniso_U_33
_atom_site_aniso_U_23
_atom_site_aniso_U_13
_atom_site_aniso_U_12
Ti1 0.0442(5) 0.0357(5) 0.0479(5) 0.0008(4) 0.0219(4) -0.0002(5)
Cl1 0.0448(8) 0.0713(10) 0.1000(11) -0.0108(9) 0.0288(8) 0.0010(8)
Cl2 0.1026(12) 0.0660(9) 0.0523(8) 0.0084(7) 0.0314(8) 0.0083(9)
O1 0.051(2) 0.0368(17) 0.0447(18) -0.0004(15) 0.0251(16) -0.0011(16)
C1 0.039(3) 0.040(3) 0.044(3) -0.007(2) 0.022(2) 0.002(2)
C2 0.038(3) 0.043(3) 0.046(3) -0.004(2) 0.014(2) 0.008(2)
C3 0.045(3) 0.036(3) 0.057(3) 0.002(2) 0.023(3) 0.007(2)
C4 0.047(3) 0.037(3) 0.057(3) -0.008(2) 0.021(3) -0.002(2)
C5 0.046(3) 0.047(3) 0.036(3) -0.006(2) 0.015(2) 0.000(3)
C6 0.043(3) 0.039(3) 0.043(3) -0.005(2) 0.017(2) -0.002(2)
C7 0.036(3) 0.042(3) 0.038(3) 0.001(2) 0.014(2) -0.007(2)
C8 0.037(3) 0.044(3) 0.033(3) 0.002(2) 0.004(2) -0.001(2)
C9 0.045(3) 0.050(3) 0.042(3) 0.008(2) 0.012(2) -0.011(3)
C10 0.041(3) 0.063(3) 0.039(3) 0.006(3) 0.018(2) -0.008(3)
C11 0.051(3) 0.060(3) 0.046(3) -0.002(3) 0.025(3) 0.000(3)
C12 0.045(3) 0.033(3) 0.055(3) -0.002(2) 0.009(3) -0.002(2)
C13 0.072(4) 0.068(4) 0.048(3) -0.013(3) 0.014(3) 0.007(3)
C14 0.063(4) 0.045(3) 0.081(4) 0.004(3) 0.017(3) 0.011(3)
C15 0.083(4) 0.048(3) 0.083(4) -0.008(3) 0.026(4) -0.014(3)
C16 0.046(3) 0.087(4) 0.055(3) 0.012(3) 0.024(3) -0.010(3)
C17 0.074(10) 0.28(6) 0.07(2) 0.09(3) 0.045(19) 0.03(3)
C17' 0.074(10) 0.28(6) 0.07(2) 0.09(3) 0.045(19) 0.03(3)
C18 0.08(2) 0.30(4) 0.108(7) -0.06(3) 0.073(18) -0.11(3)
C18' 0.08(2) 0.30(4) 0.108(7) -0.06(3) 0.073(18) -0.11(3)
C19 0.11(2) 0.136(8) 0.26(3) 0.060(11) 0.16(3) 0.041(16)
C19' 0.11(2) 0.136(8) 0.26(3) 0.060(11) 0.16(3) 0.041(16)
C20 0.052(4) 0.073(4) 0.075(4) -0.002(3) 0.016(3) 0.005(3)
C21 0.069(4) 0.049(3) 0.083(4) 0.011(3) 0.018(3) 0.007(3)
C22 0.063(4) 0.053(3) 0.082(4) -0.013(3) 0.018(3) -0.015(3)
C23 0.062(4) 0.071(4) 0.053(3) -0.011(3) 0.009(3) -0.010(3)

loop_
_geom_bond_atom_site_label_1
_geom_bond_atom_site_label_2
_geom_bond_distance
_geom_bond_site_symmetry_2
_geom_bond_publ_flag
Ti1 O1 1.832(3) . ?
Ti1 Cl1 2.2648(17) . ?
Ti1 Cl2 2.2719(16) . ?
Ti1 C1 2.300(4) . ?
Ti1 C2 2.323(4) . ?
Ti1 C5 2.333(4) . ?
Ti1 C3 2.377(4) . ?
Ti1 C4 2.405(5) . ?
O1 C7 1.380(5) . ?
C1 C2 1.419(6) . ?
C1 C5 1.431(6) . ?
C1 C6 1.484(6) . ?
C2 C3 1.410(6) . ?
C2 C20 1.503(6) . ?
C3 C4 1.422(6) . ?
C3 C21 1.504(6) . ?
C4 C5 1.418(6) . ?
C4 C22 1.494(6) . ?
C5 C23 1.504(6) . ?
C6 C11 1.398(6) . ?
C6 C7 1.405(6) . ?
C7 C8 1.400(6) . ?
C8 C9 1.421(6) . ?
C8 C12 1.543(6) . ?
C9 C10 1.380(6) . ?
C9 H9 0.9300 . ?
C10 C11 1.380(6) . ?
C10 C16 1.558(6) . ?
C11 H11 0.9300 . ?
C12 C14 1.546(6) . ?
C12 C13 1.546(6) . ?
C12 C15 1.547(6) . ?
C13 H13A 0.9600 . ?
C13 H13B 0.9600 . ?
C13 H13C 0.9600 . ?
C14 H14A 0.9600 . ?
C14 H14B 0.9600 . ?
C14 H14C 0.9600 . ?
C15 H15A 0.9600 . ?
C15 H15B 0.9600 . ?
C15 H15C 0.9600 . ?
C16 C18 1.51(3) . ?
C16 C17' 1.52(4) . ?
C16 C17 1.55(2) . ?
C16 C18' 1.55(2) . ?
C16 C19 1.55(2) . ?
C16 C19' 1.65(3) . ?
C17 C17' 0.61(19) . ?
C18 C18' 0.80(10) . ?
C19 C19' 0.65(8) . ?
C20 H20A 0.9600 . ?
C20 H20B 0.9600 . ?
C20 H20C 0.9600 . ?
C21 H21A 0.9600 . ?
C21 H21B 0.9600 . ?
C21 H21C 0.9600 . ?
C22 H22A 0.9600 . ?
C22 H22B 0.9600 . ?
C22 H22C 0.9600 . ?
C23 H23A 0.9600 . ?
C23 H23B 0.9600 . ?
C23 H23C 0.9600 . ?
